data_4084669
loop_
_publ_author_name
'MacLeod, Brianna L.'
'Pienkos, Jared A.'
'Myers, Jeffery T.'
'Sabat, Michal'
'Myers, William H.'
'Harman, W. Dean'

_publ_section_title
;
 Stereoselective Synthesis oftrans-Tetrahydroindolines Promoted by a
 Tungsten \p Base
;
_journal_issue 22
_journal_name_full Organometallics
_journal_page_first 6286
_journal_paper_doi 10.1021/om501012q
_journal_volume 33
_journal_year 2014
_chemical_formula_sum 'C23 H33 B F3 N8 O4 P S W'
_chemical_formula_weight 800.26
_chemical_name_systematic
; 
 ? 
;
_space_group_crystal_system monoclinic
_space_group_IT_number 14
_space_group_name_Hall '-P 2ybc'
_space_group_name_H-M_alt 'P 1 21/c 1'
_symmetry_space_group_name_Hall '-P 2ybc'
_symmetry_space_group_name_H-M 'P 1 21/c 1'
_atom_sites_solution_hydrogens mixed
_audit_creation_method SHELXL-2013
_cell_angle_alpha 90
_cell_angle_beta 104.2540(5)
_cell_angle_gamma 90
_cell_formula_units_Z 4
_cell_length_a 15.2910(5)
_cell_length_b 12.7130(4)
_cell_length_c 16.0828(5)
_cell_measurement_reflns_used 9581
_cell_measurement_temperature 153(2)
_cell_measurement_theta_max 35.74
_cell_measurement_theta_min 3.61
_cell_volume 3030.16(17)
_computing_cell_refinement 'Bruker SAINT'
_computing_data_collection 'Bruker APEX2'
_computing_data_reduction 'Bruker SAINT'
_computing_molecular_graphics 'Bruker SHELXTL'
_computing_publication_material 'Bruker SHELXTL'
_computing_structure_refinement 'SHELXL-2013 (Sheldrick, 2013)'
_computing_structure_solution 'SHELXS-97 (Sheldrick 2008)'
_diffrn_ambient_temperature 153(2)
_diffrn_measured_fraction_theta_full 0.997
_diffrn_measured_fraction_theta_max 0.998
_diffrn_measurement_device_type 'Bruker APEX-II CCD'
_diffrn_measurement_method '\f and \w scans'
_diffrn_radiation_type MoK\a
_diffrn_radiation_wavelength 0.71073
_diffrn_reflns_av_R_equivalents 0.0204
_diffrn_reflns_av_unetI/netI 0.0119
_diffrn_reflns_Laue_measured_fraction_full 0.997
_diffrn_reflns_Laue_measured_fraction_max 0.998
_diffrn_reflns_limit_h_max 19
_diffrn_reflns_limit_h_min -19
_diffrn_reflns_limit_k_max 15
_diffrn_reflns_limit_k_min -15
_diffrn_reflns_limit_l_max 20
_diffrn_reflns_limit_l_min -20
_diffrn_reflns_number 41902
_diffrn_reflns_point_group_measured_fraction_full 0.997
_diffrn_reflns_point_group_measured_fraction_max 0.998
_diffrn_reflns_theta_full 25.242
_diffrn_reflns_theta_max 26.370
_diffrn_reflns_theta_min 3.461
_exptl_absorpt_coefficient_mu 3.996
_exptl_absorpt_correction_T_max 0.7473
_exptl_absorpt_correction_T_min 0.5545
_exptl_absorpt_correction_type empirical
_exptl_absorpt_process_details 'Bruker SADABS'
_exptl_crystal_colour yellow
_exptl_crystal_density_diffrn 1.754
_exptl_crystal_density_meas ?
_exptl_crystal_density_method 'not measured'
_exptl_crystal_description block
_exptl_crystal_F_000 1584
_exptl_crystal_size_max 0.320
_exptl_crystal_size_mid 0.280
_exptl_crystal_size_min 0.240
_refine_diff_density_max 0.915
_refine_diff_density_min -0.354
_refine_diff_density_rms 0.065
_refine_ls_extinction_method none
_refine_ls_goodness_of_fit_ref 1.009
_refine_ls_hydrogen_treatment mixed
_refine_ls_matrix_type full
_refine_ls_number_parameters 395
_refine_ls_number_reflns 6174
_refine_ls_number_restraints 135
_refine_ls_restrained_S_all 0.999
_refine_ls_R_factor_all 0.0196
_refine_ls_R_factor_gt 0.0169
_refine_ls_shift/su_max 0.002
_refine_ls_shift/su_mean 0.000
_refine_ls_structure_factor_coef Fsqd
_refine_ls_weighting_details 'w=1/[\s^2^(Fo^2^)+(0.0280P)^2^+2.0346P] where P=(Fo^2^+2Fc^2^)/3'
_refine_ls_weighting_scheme calc
_refine_ls_wR_factor_gt 0.0435
_refine_ls_wR_factor_ref 0.0451
_reflns_Friedel_coverage 0.000
_reflns_number_gt 5710
_reflns_number_total 6174
_reflns_threshold_expression 'I > 2\s(I)'
_cod_data_source_file om501012q_si_002.cif
_cod_data_source_block C23H33BF3N8O4PSW
_cod_depositor_comments
;
The following automatic conversions were performed:

'_exptl_crystal_density_meas' value 'not measured' was changed to '?'
- the value is perceived as not measured.

Automatic conversion script
Id: cif_fix_values 3008 2015-01-20 13:52:24Z robertas 

 Adding full bibliography for 4084669--4084671.cif.
;
_cod_database_code 4084669
_shelx_space_group_comment
; 
The symmetry employed for this shelxl refinement is uniquely defined 
by the following loop, which should always be used as a source of 
symmetry information in preference to the above space-group names. 
They are only intended as comments. 
;
_shelx_estimated_absorpt_t_min 0.361
_shelx_estimated_absorpt_t_max 0.447
_shelxl_version_number 2013-3

loop_
_space_group_symop_operation_xyz
'x, y, z'
'-x, y+1/2, -z+1/2'
'-x, -y, -z'
'x, -y-1/2, z-1/2'

loop_
_atom_site_label
_atom_site_type_symbol
_atom_site_fract_x
_atom_site_fract_y
_atom_site_fract_z
_atom_site_U_iso_or_equiv
_atom_site_adp_type
_atom_site_occupancy
_atom_site_site_symmetry_order
_atom_site_calc_flag
_atom_site_refinement_flags_posn
_atom_site_refinement_flags_adp
W W 0.25946(2) 0.26215(2) 0.44085(2) 0.02207(4) Uani 1 1 d . U
S1 S 0.76508(5) 0.26359(5) 0.29674(4) 0.03573(14) Uani 1 1 d . U
P1 P 0.21796(4) 0.08794(5) 0.36674(4) 0.03291(14) Uani 1 1 d . U
F1 F 0.81011(12) 0.13393(12) 0.42686(10) 0.0530(4) Uani 1 1 d . U
F2 F 0.92151(12) 0.20603(17) 0.39216(14) 0.0728(6) Uani 1 1 d . U
F3 F 0.84770(14) 0.08230(13) 0.31387(12) 0.0642(5) Uani 1 1 d . U
O1 O 0.10156(13) 0.27416(17) 0.51905(15) 0.0501(5) Uani 1 1 d . U
O2 O 0.7595(2) 0.34398(17) 0.35666(13) 0.0764(8) Uani 1 1 d . U
O3 O 0.68393(13) 0.2034(2) 0.26442(14) 0.0603(6) Uani 1 1 d . U
O4 O 0.81100(15) 0.29370(16) 0.23289(12) 0.0511(5) Uani 1 1 d . U
N1 N 0.22221(13) 0.57755(14) 0.41159(11) 0.0281(4) Uani 1 1 d . U
N2 N 0.38723(14) 0.24728(14) 0.39720(13) 0.0290(4) Uani 1 1 d . U
N3 N 0.46774(13) 0.23226(14) 0.45575(13) 0.0289(4) Uani 1 1 d . U
N4 N 0.32304(12) 0.15541(14) 0.54596(12) 0.0259(4) Uani 1 1 d . U
N5 N 0.41420(12) 0.15081(15) 0.57702(12) 0.0285(4) Uani 1 1 d . U
N6 N 0.34283(12) 0.36564(14) 0.53848(11) 0.0238(4) Uani 1 1 d . U
N7 N 0.43215(12) 0.34373(15) 0.57239(12) 0.0265(4) Uani 1 1 d . U
N8 N 0.16361(13) 0.27030(14) 0.48446(13) 0.0295(4) Uani 1 1 d . U
C1 C 0.1745(2) 0.6702(2) 0.43512(16) 0.0435(6) Uani 1 1 d . U
H1A H 0.1890 0.6764 0.4984 0.052 Uiso 1 1 calc R U
H1B H 0.1968 0.7345 0.4123 0.052 Uiso 1 1 calc R U
C2 C 0.0763(2) 0.6643(3) 0.4023(2) 0.0655(9) Uani 1 1 d . U
H2A H 0.0600 0.6809 0.3403 0.079 Uiso 1 1 calc R U
H2B H 0.0473 0.7170 0.4321 0.079 Uiso 1 1 calc R U
C3 C 0.0430(2) 0.5592(3) 0.4157(3) 0.0668(9) Uani 1 1 d . U
H3A H -0.0230 0.5568 0.3907 0.080 Uiso 1 1 calc R U
H3B H 0.0537 0.5461 0.4781 0.080 Uiso 1 1 calc R U
C4 C 0.08687(15) 0.4741(2) 0.37670(17) 0.0370(5) Uani 1 1 d . U
C5 C 0.04385(17) 0.3950(2) 0.32730(19) 0.0475(7) Uani 1 1 d . U
H5 H -0.0196 0.3900 0.3201 0.057 Uiso 1 1 calc R U
C6 C 0.08601(19) 0.3168(2) 0.28417(19) 0.0510(7) Uani 1 1 d . U
H6A H 0.0673 0.3302 0.2217 0.061 Uiso 1 1 calc R U
H6B H 0.0626 0.2466 0.2945 0.061 Uiso 1 1 calc R U
C7 C 0.18806(18) 0.31332(19) 0.31104(15) 0.0341(5) Uani 1 1 d . U
C8 C 0.23432(15) 0.40478(18) 0.35615(14) 0.0273(4) Uani 1 1 d . U
C9 C 0.18432(14) 0.48809(17) 0.38245(13) 0.0252(4) Uani 1 1 d . U
C10 C 0.31826(17) 0.5977(2) 0.42108(17) 0.0422(6) Uani 1 1 d . U
H10A H 0.3511 0.5308 0.4279 0.063 Uiso 1 1 calc R U
H10B H 0.3413 0.6418 0.4718 0.063 Uiso 1 1 calc R U
H10C H 0.3268 0.6341 0.3699 0.063 Uiso 1 1 calc R U
C11 C 0.53394(17) 0.2222(2) 0.41467(18) 0.0381(6) Uani 1 1 d . U
H11 H 0.5960 0.2111 0.4413 0.046 Uiso 1 1 calc R U
C12 C 0.4975(2) 0.2304(2) 0.32841(19) 0.0425(6) Uani 1 1 d . U
H12 H 0.5284 0.2262 0.2840 0.051 Uiso 1 1 calc R U
C13 C 0.4062(2) 0.24619(19) 0.31955(18) 0.0366(6) Uani 1 1 d . U
H13 H 0.3630 0.2550 0.2664 0.044 Uiso 1 1 calc R U
C14 C 0.43415(17) 0.07956(19) 0.64083(16) 0.0366(5) Uani 1 1 d . U
H14 H 0.4932 0.0618 0.6730 0.044 Uiso 1 1 calc R U
C15 C 0.35513(18) 0.0365(2) 0.65203(16) 0.0399(6) Uani 1 1 d . U
H15 H 0.3485 -0.0163 0.6918 0.048 Uiso 1 1 calc R U
C16 C 0.28751(16) 0.08743(18) 0.59219(15) 0.0329(5) Uani 1 1 d . U
H16 H 0.2247 0.0757 0.5850 0.039 Uiso 1 1 calc R U
C17 C 0.46655(16) 0.41500(19) 0.63398(14) 0.0326(5) Uani 1 1 d . U
H17 H 0.5272 0.4171 0.6672 0.039 Uiso 1 1 calc R U
C18 C 0.39951(17) 0.48398(19) 0.64069(15) 0.0354(5) Uani 1 1 d . U
H18 H 0.4043 0.5426 0.6782 0.042 Uiso 1 1 calc R U
C19 C 0.32323(16) 0.44956(17) 0.58075(13) 0.0280(4) Uani 1 1 d . U
H19 H 0.2653 0.4811 0.5711 0.034 Uiso 1 1 calc R U
C20 C 0.30540(19) -0.0112(2) 0.4012(2) 0.0507(7) Uani 1 1 d . U
H20A H 0.3126 -0.0262 0.4623 0.076 Uiso 1 1 calc R U
H20B H 0.3625 0.0151 0.3920 0.076 Uiso 1 1 calc R U
H20C H 0.2881 -0.0757 0.3678 0.076 Uiso 1 1 calc R U
C21 C 0.11811(18) 0.0254(2) 0.3848(2) 0.0494(7) Uani 1 1 d . U
H21A H 0.1105 -0.0438 0.3572 0.074 Uiso 1 1 calc R U
H21B H 0.0652 0.0691 0.3604 0.074 Uiso 1 1 calc R U
H21C H 0.1245 0.0171 0.4466 0.074 Uiso 1 1 calc R U
C22 C 0.1994(2) 0.0795(2) 0.25097(17) 0.0534(8) Uani 1 1 d . U
H22A H 0.1882 0.0062 0.2328 0.080 Uiso 1 1 calc R U
H22B H 0.2530 0.1054 0.2341 0.080 Uiso 1 1 calc R U
H22C H 0.1471 0.1226 0.2235 0.080 Uiso 1 1 calc R U
C23 C 0.84094(17) 0.16709(19) 0.36005(16) 0.0368(5) Uani 1 1 d . U
B1 B 0.47351(18) 0.2381(2) 0.55257(18) 0.0296(5) Uani 1 1 d . U
H1B1 H 0.5403(18) 0.2303(18) 0.5899(16) 0.026(6) Uiso 1 1 d . .
H7 H 0.2126(17) 0.290(2) 0.2725(17) 0.029(7) Uiso 1 1 d . .
H8 H 0.2904(16) 0.4212(18) 0.3426(14) 0.022(6) Uiso 1 1 d . .

loop_
_atom_site_aniso_label
_atom_site_aniso_U_11
_atom_site_aniso_U_22
_atom_site_aniso_U_33
_atom_site_aniso_U_23
_atom_site_aniso_U_13
_atom_site_aniso_U_12
W 0.02048(5) 0.02021(5) 0.02402(6) -0.00141(3) 0.00264(4) -0.00224(3)
S1 0.0466(4) 0.0332(3) 0.0284(3) 0.0045(2) 0.0111(3) 0.0118(2)
P1 0.0350(3) 0.0234(3) 0.0349(3) -0.0059(2) -0.0017(3) -0.0016(2)
F1 0.0799(12) 0.0376(8) 0.0382(8) 0.0102(6) 0.0083(8) -0.0069(8)
F2 0.0409(10) 0.0721(13) 0.0900(15) 0.0197(11) -0.0131(9) -0.0137(9)
F3 0.0900(14) 0.0373(9) 0.0663(12) -0.0075(8) 0.0209(10) 0.0226(9)
O1 0.0330(10) 0.0600(13) 0.0643(14) 0.0066(10) 0.0256(10) 0.0001(9)
O2 0.143(2) 0.0458(12) 0.0409(12) 0.0003(9) 0.0244(13) 0.0437(14)
O3 0.0366(11) 0.0873(17) 0.0541(13) 0.0132(12) 0.0057(9) 0.0020(11)
O4 0.0695(14) 0.0468(11) 0.0414(11) 0.0107(9) 0.0223(10) -0.0011(10)
N1 0.0327(10) 0.0269(9) 0.0239(9) 0.0026(7) 0.0053(8) -0.0013(8)
N2 0.0299(10) 0.0293(10) 0.0285(10) -0.0041(7) 0.0083(8) -0.0013(7)
N3 0.0236(9) 0.0290(10) 0.0350(11) -0.0077(8) 0.0087(8) -0.0024(7)
N4 0.0236(9) 0.0218(9) 0.0299(9) -0.0003(7) 0.0019(7) -0.0025(7)
N5 0.0243(9) 0.0280(9) 0.0301(10) -0.0022(7) 0.0010(8) 0.0004(7)
N6 0.0254(9) 0.0229(9) 0.0227(9) 0.0000(7) 0.0052(7) -0.0018(7)
N7 0.0228(9) 0.0289(9) 0.0276(9) -0.0050(7) 0.0057(7) -0.0060(7)
N8 0.0224(9) 0.0289(10) 0.0361(11) 0.0010(8) 0.0054(8) -0.0024(7)
C1 0.0697(18) 0.0307(12) 0.0320(13) 0.0001(10) 0.0163(13) 0.0095(12)
C2 0.070(2) 0.0561(19) 0.073(2) 0.0026(17) 0.0228(18) 0.0283(17)
C3 0.0406(16) 0.074(2) 0.095(3) 0.0200(19) 0.0349(17) 0.0189(15)
C4 0.0218(11) 0.0434(14) 0.0431(14) 0.0128(11) 0.0031(10) 0.0027(10)
C5 0.0225(12) 0.0495(15) 0.0601(18) 0.0235(13) -0.0097(11) -0.0050(11)
C6 0.0505(16) 0.0365(14) 0.0497(16) 0.0052(12) -0.0186(13) -0.0145(12)
C7 0.0434(14) 0.0284(12) 0.0261(12) -0.0021(9) 0.0003(10) -0.0008(10)
C8 0.0239(11) 0.0296(11) 0.0266(11) 0.0040(8) 0.0027(9) -0.0023(8)
C9 0.0238(10) 0.0280(10) 0.0217(10) 0.0068(8) 0.0016(8) -0.0009(8)
C10 0.0407(14) 0.0401(14) 0.0451(15) 0.0004(11) 0.0089(12) -0.0201(11)
C11 0.0312(12) 0.0357(13) 0.0520(15) -0.0158(11) 0.0187(11) -0.0048(10)
C12 0.0477(16) 0.0423(14) 0.0464(16) -0.0143(11) 0.0283(13) -0.0073(11)
C13 0.0451(15) 0.0370(13) 0.0305(13) -0.0053(9) 0.0145(11) -0.0041(10)
C14 0.0382(13) 0.0329(12) 0.0330(13) 0.0030(10) -0.0021(10) 0.0060(10)
C15 0.0489(15) 0.0336(13) 0.0342(13) 0.0080(10) 0.0042(11) -0.0020(11)
C16 0.0351(12) 0.0279(11) 0.0351(13) 0.0022(9) 0.0074(10) -0.0066(9)
C17 0.0336(12) 0.0366(13) 0.0258(11) -0.0062(9) 0.0039(9) -0.0105(10)
C18 0.0488(14) 0.0311(12) 0.0254(11) -0.0069(9) 0.0076(10) -0.0036(10)
C19 0.0375(12) 0.0262(11) 0.0204(10) 0.0001(8) 0.0076(9) 0.0019(9)
C20 0.0512(16) 0.0323(13) 0.0589(18) -0.0160(12) -0.0049(13) 0.0118(12)
C21 0.0428(15) 0.0375(14) 0.0610(18) -0.0042(13) -0.0002(13) -0.0135(12)
C22 0.078(2) 0.0381(15) 0.0376(15) -0.0133(11) 0.0028(14) -0.0053(14)
C23 0.0414(13) 0.0269(11) 0.0401(13) 0.0007(10) 0.0060(11) -0.0023(10)
B1 0.0226(12) 0.0319(13) 0.0329(14) -0.0061(10) 0.0041(11) -0.0021(9)

loop_
_atom_type_symbol
_atom_type_description
_atom_type_scat_dispersion_real
_atom_type_scat_dispersion_imag
_atom_type_scat_source
C C 0.0033 0.0016 'International Tables Vol C Tables 4.2.6.8 and 6.1.1.4'
H H 0.0000 0.0000 'International Tables Vol C Tables 4.2.6.8 and 6.1.1.4'
B B 0.0013 0.0007 'International Tables Vol C Tables 4.2.6.8 and 6.1.1.4'
N N 0.0061 0.0033 'International Tables Vol C Tables 4.2.6.8 and 6.1.1.4'
O O 0.0106 0.0060 'International Tables Vol C Tables 4.2.6.8 and 6.1.1.4'
F F 0.0171 0.0103 'International Tables Vol C Tables 4.2.6.8 and 6.1.1.4'
P P 0.1023 0.0942 'International Tables Vol C Tables 4.2.6.8 and 6.1.1.4'
S S 0.1246 0.1234 'International Tables Vol C Tables 4.2.6.8 and 6.1.1.4'
W W -0.8490 6.8722 'International Tables Vol C Tables 4.2.6.8 and 6.1.1.4'

loop_
_geom_angle_atom_site_label_1
_geom_angle_atom_site_label_2
_geom_angle_atom_site_label_3
_geom_angle
N8 W N6 94.17(8)
N8 W N4 89.09(8)
N6 W N4 75.61(7)
N8 W C7 95.30(10)
N6 W C7 124.40(8)
N4 W C7 158.93(8)
N8 W N2 174.99(8)
N6 W N2 82.95(7)
N4 W N2 86.23(7)
C7 W N2 89.71(9)
N8 W C8 99.08(8)
N6 W C8 86.13(7)
N4 W C8 160.52(7)
C7 W C8 38.27(8)
N2 W C8 84.85(8)
N8 W P1 95.84(6)
N6 W P1 153.81(5)
N4 W P1 80.42(5)
C7 W P1 78.64(6)
N2 W P1 85.13(5)
C8 W P1 115.94(6)
O2 S1 O4 114.57(15)
O2 S1 O3 115.88(17)
O4 S1 O3 114.46(13)
O2 S1 C23 103.99(13)
O4 S1 C23 102.95(12)
O3 S1 C23 102.56(13)
C21 P1 C22 102.38(15)
C21 P1 C20 103.47(14)
C22 P1 C20 100.87(14)
C21 P1 W 115.75(10)
C22 P1 W 119.60(10)
C20 P1 W 112.55(9)
C9 N1 C10 122.3(2)
C9 N1 C1 125.4(2)
C10 N1 C1 112.3(2)
C13 N2 N3 105.9(2)
C13 N2 W 133.90(19)
N3 N2 W 120.19(15)
C11 N3 N2 109.5(2)
C11 N3 B1 129.7(2)
N2 N3 B1 120.51(19)
C16 N4 N5 106.69(18)
C16 N4 W 131.45(15)
N5 N4 W 121.84(14)
C14 N5 N4 109.15(19)
C14 N5 B1 129.8(2)
N4 N5 B1 119.23(18)
C19 N6 N7 106.62(17)
C19 N6 W 132.59(15)
N7 N6 W 120.59(13)
C17 N7 N6 109.04(18)
C17 N7 B1 128.8(2)
N6 N7 B1 120.78(17)
O1 N8 W 176.0(2)
C2 C1 N1 113.1(2)
C1 C2 C3 110.9(3)
C2 C3 C4 113.0(3)
C5 C4 C9 117.6(2)
C5 C4 C3 125.8(2)
C9 C4 C3 115.9(2)
C4 C5 C6 125.7(2)
C5 C6 C7 115.6(2)
C8 C7 C6 117.3(2)
C8 C7 W 72.39(13)
C6 C7 W 120.98(19)
C9 C8 C7 120.6(2)
C9 C8 W 116.31(15)
C7 C8 W 69.34(13)
N1 C9 C8 121.8(2)
N1 C9 C4 118.4(2)
C8 C9 C4 119.7(2)
N3 C11 C12 108.9(2)
C11 C12 C13 105.3(2)
N2 C13 C12 110.4(3)
N5 C14 C15 109.0(2)
C14 C15 C16 104.6(2)
N4 C16 C15 110.6(2)
N7 C17 C18 108.8(2)
C17 C18 C19 105.1(2)
N6 C19 C18 110.4(2)
F2 C23 F3 109.4(2)
F2 C23 F1 106.5(2)
F3 C23 F1 106.5(2)
F2 C23 S1 111.98(18)
F3 C23 S1 111.19(18)
F1 C23 S1 111.01(18)
N3 B1 N5 109.40(19)
N3 B1 N7 109.0(2)
N5 B1 N7 105.97(19)

loop_
_geom_bond_atom_site_label_1
_geom_bond_atom_site_label_2
_geom_bond_distance
W N8 1.777(2)
W N6 2.1991(17)
W N4 2.1989(18)
W C7 2.203(2)
W N2 2.241(2)
W C8 2.244(2)
W P1 2.5209(6)
S1 O2 1.422(2)
S1 O4 1.432(2)
S1 O3 1.442(2)
S1 C23 1.818(3)
P1 C21 1.807(3)
P1 C22 1.816(3)
P1 C20 1.821(3)
F1 C23 1.343(3)
F2 C23 1.310(3)
F3 C23 1.327(3)
O1 N8 1.213(3)
N1 C9 1.310(3)
N1 C10 1.462(3)
N1 C1 1.483(3)
N2 C13 1.350(3)
N2 N3 1.367(3)
N3 C11 1.344(3)
N3 B1 1.539(3)
N4 C16 1.339(3)
N4 N5 1.361(2)
N5 C14 1.346(3)
N5 B1 1.544(3)
N6 C19 1.338(3)
N6 N7 1.369(2)
N7 C17 1.350(3)
N7 B1 1.551(3)
C1 C2 1.465(4)
C2 C3 1.464(5)
C3 C4 1.490(4)
C4 C5 1.349(4)
C4 C9 1.481(3)
C5 C6 1.451(4)
C6 C7 1.514(4)
C7 C8 1.458(3)
C8 C9 1.430(3)
C11 C12 1.366(4)
C12 C13 1.383(4)
C14 C15 1.378(4)
C15 C16 1.387(3)
C17 C18 1.373(3)
C18 C19 1.388(3)
